data_4064888
loop_
_publ_author_name
'Pokharel, Uttam Raj'
'Selegue, John P.'
'Parkin, Sean'

_publ_section_title
;
 Ruthenocene 1,2-Dicarboxylic Acid, Carboxylic Anhydride, and Acid
 Chloride: A Facile Route to Metallocene-Fused Acenequinones
;
_journal_issue 12
_journal_name_full Organometallics
_journal_page_first 3254
_journal_paper_doi 10.1021/om2003915
_journal_volume 30
_journal_year 2011
_chemical_formula_moiety 'C27 H26 Fe O2 Ru'
_chemical_formula_sum 'C27 H26 Fe O2 Ru'
_chemical_formula_weight 539.40
_chemical_melting_point 494.1(10)
_chemical_name_common '[Ru(Cp*){1,2-C5H3(CO)2-1,2-C5H3)}Fe(Cp)]'
_chemical_name_systematic '[Ru(Cp*){m2-h5:h5-1,2-C5H3(CO)2-1,2-C5H3)}Fe(Cp)]'
_space_group_IT_number 4
_symmetry_cell_setting monoclinic
_symmetry_space_group_name_Hall 'P 2yb'
_symmetry_space_group_name_H-M 'P 1 21 1'
_atom_sites_solution_hydrogens geom
_atom_sites_solution_primary direct
_atom_sites_solution_secondary difmap
_audit_creation_method SHELXL-97
_cell_angle_alpha 90.00
_cell_angle_beta 92.167(2)
_cell_angle_gamma 90.00
_cell_formula_units_Z 2
_cell_length_a 7.3554(3)
_cell_length_b 11.1759(5)
_cell_length_c 12.9896(5)
_cell_measurement_reflns_used 4731
_cell_measurement_temperature 90.0(2)
_cell_measurement_theta_max 68.04
_cell_measurement_theta_min 5.22
_cell_volume 1067.02(8)
_computing_cell_refinement APEX2
_computing_data_collection 'APEX2 (Bruker-AXS, 2006)'
_computing_data_reduction APEX2
_computing_molecular_graphics 'XP in SHELXTL (Sheldrick, 2008)'
_computing_publication_material
; 
SHELX-97 (Sheldrick, 2008) and local procedures 
;
_computing_structure_refinement 'SHELXL-97 (Sheldrick, 2008)'
_computing_structure_solution 'SHELXS-97 (Sheldrick, 2008)'
_diffrn_ambient_temperature 90.0(2)
_diffrn_detector_area_resol_mean 5.6
_diffrn_measured_fraction_theta_full 0.950
_diffrn_measured_fraction_theta_max 0.950
_diffrn_measurement_device_type 'Bruker X8 Proteum diffractometer'
_diffrn_measurement_method '\f and \w scans'
_diffrn_radiation_monochromator 'graded multilayer optics'
_diffrn_radiation_source 'fine-focus rotating anode'
_diffrn_radiation_type CuK\a
_diffrn_radiation_wavelength 1.54178
_diffrn_reflns_av_R_equivalents 0.0740
_diffrn_reflns_av_sigmaI/netI 0.0489
_diffrn_reflns_limit_h_max 8
_diffrn_reflns_limit_h_min -8
_diffrn_reflns_limit_k_max 13
_diffrn_reflns_limit_k_min 0
_diffrn_reflns_limit_l_max 15
_diffrn_reflns_limit_l_min 0
_diffrn_reflns_number 17341
_diffrn_reflns_theta_full 68.37
_diffrn_reflns_theta_max 68.37
_diffrn_reflns_theta_min 3.40
_diffrn_standards_number 0
_exptl_absorpt_coefficient_mu 11.350
_exptl_absorpt_correction_T_max 0.467
_exptl_absorpt_correction_T_min 0.223
_exptl_absorpt_correction_type multi-scan
_exptl_absorpt_process_details 'Sadabs in APEX2 (BrukerAXS, 2006)'
_exptl_crystal_colour orange
_exptl_crystal_density_diffrn 1.679
_exptl_crystal_density_method 'not measured'
_exptl_crystal_description block
_exptl_crystal_F_000 548
_exptl_crystal_size_max 0.16
_exptl_crystal_size_mid 0.10
_exptl_crystal_size_min 0.08
_refine_diff_density_max 1.186
_refine_diff_density_min -2.479
_refine_diff_density_rms 0.232
_refine_ls_abs_structure_details 'Flack H D (1983), Acta Cryst. A39, 876-881'
_refine_ls_abs_structure_Flack 0.07(2)
_refine_ls_extinction_method none
_refine_ls_goodness_of_fit_ref 1.101
_refine_ls_hydrogen_treatment constr
_refine_ls_matrix_type full
_refine_ls_number_parameters 286
_refine_ls_number_reflns 1965
_refine_ls_number_restraints 421
_refine_ls_restrained_S_all 0.999
_refine_ls_R_factor_all 0.0667
_refine_ls_R_factor_gt 0.0665
_refine_ls_shift/su_max 0.000
_refine_ls_shift/su_mean 0.000
_refine_ls_structure_factor_coef Fsqd
_refine_ls_weighting_details 'calc w=1/[\s^2^(Fo^2^)+(0.1398P)^2^+9.3621P] where P=(Fo^2^+2Fc^2^)/3'
_refine_ls_weighting_scheme calc
_refine_ls_wR_factor_gt 0.1958
_refine_ls_wR_factor_ref 0.1960
_reflns_number_gt 1952
_reflns_number_total 1965
_reflns_threshold_expression >2\s(I)
_cod_data_source_file om2003915_si_002.cif
_cod_data_source_block x10080
_cod_depositor_comments
;
The following automatic conversions were performed:

'_chemical_melting_point' value '220-222 C' was changed to
'494.1(10)' - it was converted from degrees Celsius(C) to Kelvins(K),
the average value was taken and precision was estimated.

Automatic conversion script
Id: cif_fix_values 1715 2011-07-08 13:25:40Z adriana 
;
_cod_original_sg_symbol_H-M 'P 21'
_cod_database_code 4064888

loop_
_symmetry_equiv_pos_as_xyz
'x, y, z'
'-x, y+1/2, -z'

loop_
_atom_site_label
_atom_site_type_symbol
_atom_site_fract_x
_atom_site_fract_y
_atom_site_fract_z
_atom_site_U_iso_or_equiv
_atom_site_adp_type
_atom_site_occupancy
_atom_site_symmetry_multiplicity
_atom_site_calc_flag
_atom_site_refinement_flags
Ru1 Ru 0.28303(13) 0.51716(10) 0.28003(7) 0.0163(3) Uani 1 1 d U
Fe1 Fe 0.4872(3) 0.0525(2) 0.21168(18) 0.0162(5) Uani 1 1 d U
O1 O 0.3723(17) 0.2436(10) 0.4553(8) 0.025(2) Uani 1 1 d U
O2 O 0.5182(17) 0.3527(11) 0.0525(9) 0.026(2) Uani 1 1 d U
C1 C 0.507(2) 0.4136(16) 0.2259(13) 0.021(2) Uani 1 1 d U
C2 C 0.562(2) 0.5361(16) 0.2252(11) 0.021(2) Uani 1 1 d U
H2 H 0.5950 0.5797 0.1659 0.026 Uiso 1 1 calc R
C3 C 0.558(2) 0.5817(16) 0.3244(12) 0.023(2) Uani 1 1 d U
H3 H 0.5873 0.6619 0.3426 0.027 Uiso 1 1 calc R
C4 C 0.507(2) 0.4938(14) 0.3939(12) 0.021(2) Uani 1 1 d U
H4 H 0.5000 0.5018 0.4664 0.025 Uiso 1 1 calc R
C5 C 0.466(2) 0.3873(15) 0.3325(12) 0.018(2) Uani 1 1 d U
C6 C 0.392(2) 0.2721(15) 0.3632(11) 0.020(3) Uani 1 1 d U
C7 C 0.338(2) 0.1951(14) 0.2757(11) 0.018(2) Uani 1 1 d U
C8 C 0.241(2) 0.0826(15) 0.2770(14) 0.025(2) Uani 1 1 d U
H8 H 0.2012 0.0416 0.3360 0.030 Uiso 1 1 calc R
C9 C 0.218(2) 0.0455(16) 0.1730(12) 0.026(3) Uani 1 1 d U
H9 H 0.1564 -0.0249 0.1504 0.031 Uiso 1 1 calc R
C10 C 0.301(2) 0.1294(14) 0.1079(13) 0.024(2) Uani 1 1 d U
H10 H 0.3053 0.1236 0.0350 0.029 Uiso 1 1 calc R
C11 C 0.378(2) 0.2239(15) 0.1692(12) 0.020(2) Uani 1 1 d U
C12 C 0.473(2) 0.3313(14) 0.1410(11) 0.018(2) Uani 1 1 d U
C1' C 0.001(2) 0.4632(16) 0.2975(12) 0.019(2) Uani 1 1 d U
C2' C 0.027(2) 0.4972(14) 0.1912(11) 0.019(2) Uani 1 1 d U
C3' C 0.080(2) 0.6188(16) 0.1913(13) 0.024(2) Uani 1 1 d U
C4' C 0.079(2) 0.6643(15) 0.2924(12) 0.020(2) Uani 1 1 d U
C5' C 0.037(2) 0.5651(16) 0.3602(12) 0.021(2) Uani 1 1 d U
C13 C -0.053(2) 0.3448(18) 0.3373(14) 0.029(3) Uani 1 1 d U
H13A H 0.0224 0.3252 0.3988 0.044 Uiso 1 1 calc R
H13B H -0.0361 0.2839 0.2843 0.044 Uiso 1 1 calc R
H13C H -0.1813 0.3471 0.3552 0.044 Uiso 1 1 calc R
C14 C -0.002(2) 0.4159(17) 0.1021(12) 0.024(3) Uani 1 1 d U
H14A H -0.1323 0.4041 0.0886 0.036 Uiso 1 1 calc R
H14B H 0.0563 0.3386 0.1175 0.036 Uiso 1 1 calc R
H14C H 0.0522 0.4512 0.0412 0.036 Uiso 1 1 calc R
C15 C 0.103(3) 0.6955(16) 0.0927(12) 0.026(3) Uani 1 1 d U
H15A H 0.1291 0.6430 0.0347 0.039 Uiso 1 1 calc R
H15B H 0.2046 0.7516 0.1042 0.039 Uiso 1 1 calc R
H15C H -0.0088 0.7404 0.0772 0.039 Uiso 1 1 calc R
C16 C 0.122(2) 0.7910(17) 0.3228(14) 0.028(3) Uani 1 1 d U
H16A H 0.2147 0.8230 0.2784 0.042 Uiso 1 1 calc R
H16B H 0.1666 0.7931 0.3947 0.042 Uiso 1 1 calc R
H16C H 0.0110 0.8396 0.3151 0.042 Uiso 1 1 calc R
C17 C 0.015(2) 0.5785(17) 0.4724(11) 0.025(3) Uani 1 1 d U
H17A H -0.1101 0.6039 0.4849 0.037 Uiso 1 1 calc R
H17B H 0.1003 0.6387 0.4998 0.037 Uiso 1 1 calc R
H17C H 0.0388 0.5016 0.5066 0.037 Uiso 1 1 calc R
C7' C 0.731(2) 0.0491(15) 0.2916(12) 0.024(3) Uani 1 1 d U
H7' H 0.7706 0.0981 0.3479 0.029 Uiso 1 1 calc R
C8' C 0.634(2) -0.0613(15) 0.2975(12) 0.021(3) Uani 1 1 d U
H8' H 0.5988 -0.0997 0.3589 0.026 Uiso 1 1 calc R
C9' C 0.599(2) -0.1027(16) 0.1971(13) 0.025(3) Uani 1 1 d U
H9' H 0.5360 -0.1744 0.1786 0.030 Uiso 1 1 calc R
C10' C 0.674(2) -0.0178(16) 0.1258(13) 0.029(3) Uani 1 1 d U
H10' H 0.6680 -0.0219 0.0527 0.035 Uiso 1 1 calc R
C11' C 0.758(2) 0.0713(16) 0.1862(13) 0.024(2) Uani 1 1 d U
H11' H 0.8231 0.1373 0.1602 0.029 Uiso 1 1 calc R

loop_
_atom_site_aniso_label
_atom_site_aniso_U_11
_atom_site_aniso_U_22
_atom_site_aniso_U_33
_atom_site_aniso_U_23
_atom_site_aniso_U_13
_atom_site_aniso_U_12
Ru1 0.0180(5) 0.0141(5) 0.0169(5) 0.0001(5) 0.0008(4) -0.0004(5)
Fe1 0.0174(12) 0.0141(11) 0.0169(10) -0.0018(8) -0.0015(8) 0.0016(8)
O1 0.036(5) 0.021(5) 0.018(4) 0.005(4) 0.002(4) 0.007(5)
O2 0.033(6) 0.022(5) 0.024(4) 0.000(4) 0.003(4) -0.003(4)
C1 0.017(5) 0.025(5) 0.022(4) 0.000(4) 0.002(4) 0.002(4)
C2 0.016(4) 0.024(5) 0.025(4) 0.004(4) -0.002(4) 0.002(5)
C3 0.015(4) 0.022(5) 0.031(5) 0.001(4) 0.005(4) 0.009(4)
C4 0.019(5) 0.022(6) 0.022(4) -0.001(4) -0.004(4) 0.006(5)
C5 0.019(5) 0.018(4) 0.018(5) 0.001(4) -0.001(4) 0.004(4)
C6 0.018(6) 0.022(5) 0.019(4) 0.000(4) -0.002(4) 0.003(5)
C7 0.017(5) 0.017(4) 0.019(4) 0.003(4) 0.004(4) 0.002(3)
C8 0.024(4) 0.014(5) 0.037(5) -0.005(4) 0.005(4) 0.003(4)
C9 0.016(4) 0.028(6) 0.033(5) -0.003(5) -0.002(4) -0.003(4)
C10 0.030(6) 0.014(5) 0.028(4) -0.002(4) -0.007(4) 0.004(4)
C11 0.020(6) 0.020(4) 0.019(4) -0.002(4) -0.001(4) 0.003(3)
C12 0.018(6) 0.016(5) 0.018(4) 0.006(4) -0.003(4) 0.000(4)
C1' 0.016(3) 0.019(4) 0.023(5) -0.002(4) -0.005(4) 0.011(4)
C2' 0.016(4) 0.019(5) 0.021(4) 0.003(4) -0.004(4) 0.004(5)
C3' 0.019(5) 0.024(5) 0.027(4) 0.001(4) -0.004(4) 0.000(4)
C4' 0.016(5) 0.019(4) 0.026(5) 0.001(4) -0.001(5) 0.005(4)
C5' 0.018(4) 0.021(5) 0.024(4) -0.002(4) 0.000(4) 0.007(5)
C13 0.028(7) 0.029(6) 0.030(6) -0.004(5) 0.005(6) -0.010(6)
C14 0.019(6) 0.031(7) 0.023(5) 0.000(5) 0.003(5) -0.002(6)
C15 0.036(7) 0.020(6) 0.023(5) 0.001(5) -0.001(5) -0.005(6)
C16 0.027(7) 0.022(5) 0.034(6) 0.000(5) 0.000(6) 0.008(5)
C17 0.024(6) 0.029(7) 0.022(5) -0.005(5) 0.003(5) -0.002(6)
C7' 0.018(4) 0.028(6) 0.025(4) -0.007(5) -0.005(4) 0.002(4)
C8' 0.026(6) 0.016(5) 0.022(5) 0.002(4) -0.001(4) 0.008(4)
C9' 0.028(6) 0.017(4) 0.030(6) -0.006(4) -0.002(5) 0.004(4)
C10' 0.029(6) 0.033(6) 0.025(5) -0.006(4) 0.005(4) 0.007(5)
C11' 0.018(4) 0.021(5) 0.033(5) 0.003(5) 0.006(5) 0.004(4)

loop_
_atom_type_symbol
_atom_type_description
_atom_type_scat_dispersion_real
_atom_type_scat_dispersion_imag
_atom_type_scat_source
C C 0.0181 0.0091 'International Tables Vol C Tables 4.2.6.8 and 6.1.1.4'
H H 0.0000 0.0000 'International Tables Vol C Tables 4.2.6.8 and 6.1.1.4'
O O 0.0492 0.0322 'International Tables Vol C Tables 4.2.6.8 and 6.1.1.4'
Fe Fe -1.1336 3.1974 'International Tables Vol C Tables 4.2.6.8 and 6.1.1.4'
Ru Ru 0.0552 3.2960 'International Tables Vol C Tables 4.2.6.8 and 6.1.1.4'

loop_
_geom_angle_atom_site_label_1
_geom_angle_atom_site_label_2
_geom_angle_atom_site_label_3
_geom_angle
C5 Ru1 C1 40.3(6)
C5 Ru1 C3' 164.5(6)
C1 Ru1 C3' 128.9(6)
C5 Ru1 C2' 129.6(6)
C1 Ru1 C2' 115.4(6)
C3' Ru1 C2' 37.9(6)
C5 Ru1 C1' 112.3(6)
C1 Ru1 C1' 129.0(7)
C3' Ru1 C1' 64.1(6)
C2' Ru1 C1' 38.9(6)
C5 Ru1 C4 39.9(6)
C1 Ru1 C4 65.8(6)
C3' Ru1 C4 155.0(6)
C2' Ru1 C4 163.3(6)
C1' Ru1 C4 126.3(6)
C5 Ru1 C5' 123.5(6)
C1 Ru1 C5' 160.7(7)
C3' Ru1 C5' 63.9(6)
C2' Ru1 C5' 64.2(6)
C1' Ru1 C5' 37.9(6)
C4 Ru1 C5' 108.8(6)
C5 Ru1 C3 64.2(6)
C1 Ru1 C3 63.5(6)
C3' Ru1 C3 125.0(6)
C2' Ru1 C3 159.5(6)
C1' Ru1 C3 158.6(6)
C4 Ru1 C3 37.1(6)
C5' Ru1 C3 124.3(6)
C5 Ru1 C2 64.8(6)
C1 Ru1 C2 38.2(6)
C3' Ru1 C2 114.0(6)
C2' Ru1 C2 129.2(6)
C1' Ru1 C2 163.7(6)
C4 Ru1 C2 62.9(6)
C5' Ru1 C2 157.7(6)
C3 Ru1 C2 36.6(6)
C5 Ru1 C4' 156.7(6)
C1 Ru1 C4' 160.5(6)
C3' Ru1 C4' 37.2(6)
C2' Ru1 C4' 63.0(6)
C1' Ru1 C4' 63.4(6)
C4 Ru1 C4' 122.0(6)
C5' Ru1 C4' 38.4(6)
C3 Ru1 C4' 110.7(6)
C2 Ru1 C4' 125.9(6)
C9' Fe1 C10' 43.7(8)
C9' Fe1 C8' 41.9(7)
C10' Fe1 C8' 71.7(7)
C9' Fe1 C9 110.8(7)
C10' Fe1 C9 122.8(7)
C8' Fe1 C9 128.3(7)
C9' Fe1 C7' 70.4(7)
C10' Fe1 C7' 70.1(7)
C8' Fe1 C7' 41.6(7)
C9 Fe1 C7' 163.5(7)
C9' Fe1 C11' 69.9(7)
C10' Fe1 C11' 40.7(7)
C8' Fe1 C11' 69.2(7)
C9 Fe1 C11' 156.0(6)
C7' Fe1 C11' 40.5(6)
C9' Fe1 C8 124.8(7)
C10' Fe1 C8 160.9(7)
C8' Fe1 C8 109.9(7)
C9 Fe1 C8 40.7(7)
C7' Fe1 C8 124.4(7)
C11' Fe1 C8 158.3(7)
C9' Fe1 C10 125.5(7)
C10' Fe1 C10 104.8(7)
C8' Fe1 C10 164.6(7)
C9 Fe1 C10 40.5(7)
C7' Fe1 C10 152.4(7)
C11' Fe1 C10 118.4(7)
C8 Fe1 C10 68.4(7)
C9' Fe1 C7 160.2(7)
C10' Fe1 C7 154.8(7)
C8' Fe1 C7 122.6(6)
C9 Fe1 C7 67.1(6)
C7' Fe1 C7 105.8(6)
C11' Fe1 C7 120.5(7)
C8 Fe1 C7 40.4(6)
C10 Fe1 C7 66.8(6)
C9' Fe1 C11 159.2(7)
C10' Fe1 C11 118.3(7)
C8' Fe1 C11 155.4(7)
C9 Fe1 C11 67.5(7)
C7' Fe1 C11 117.5(7)
C11' Fe1 C11 103.0(7)
C8 Fe1 C11 68.4(7)
C10 Fe1 C11 39.6(6)
C7 Fe1 C11 40.1(5)
C2 C1 C12 130.1(15)
C2 C1 C5 105.6(14)
C12 C1 C5 123.8(15)
C2 C1 Ru1 72.8(9)
C12 C1 Ru1 118.3(12)
C5 C1 Ru1 67.0(9)
C3 C2 C1 109.3(14)
C3 C2 Ru1 71.7(9)
C1 C2 Ru1 69.0(9)
C3 C2 H2 125.3
C1 C2 H2 125.3
Ru1 C2 H2 125.6
C2 C3 C4 111.0(16)
C2 C3 Ru1 71.7(10)
C4 C3 Ru1 70.7(9)
C2 C3 H3 124.5
C4 C3 H3 124.5
Ru1 C3 H3 124.6
C3 C4 C5 106.0(14)
C3 C4 Ru1 72.2(9)
C5 C4 Ru1 66.0(8)
C3 C4 H4 127.0
C5 C4 H4 127.0
Ru1 C4 H4 126.3
C4 C5 C1 107.9(14)
C4 C5 C6 130.0(14)
C1 C5 C6 122.0(15)
C4 C5 Ru1 74.1(9)
C1 C5 Ru1 72.8(9)
C6 C5 Ru1 117.6(11)
O1 C6 C5 122.9(15)
O1 C6 C7 123.6(15)
C5 C6 C7 113.5(13)
C8 C7 C11 108.6(14)
C8 C7 C6 128.3(14)
C11 C7 C6 123.1(14)
C8 C7 Fe1 67.2(9)
C11 C7 Fe1 70.6(9)
C6 C7 Fe1 127.9(11)
C9 C8 C7 106.6(15)
C9 C8 Fe1 68.5(9)
C7 C8 Fe1 72.3(9)
C9 C8 H8 126.7
C7 C8 H8 126.7
Fe1 C8 H8 124.0
C10 C9 C8 109.7(15)
C10 C9 Fe1 71.5(9)
C8 C9 Fe1 70.8(9)
C10 C9 H9 125.2
C8 C9 H9 125.2
Fe1 C9 H9 124.1
C9 C10 C11 109.0(15)
C9 C10 Fe1 68.0(9)
C11 C10 Fe1 72.9(10)
C9 C10 H10 125.5
C11 C10 H10 125.5
Fe1 C10 H10 125.2
C10 C11 C12 131.2(14)
C10 C11 C7 106.1(15)
C12 C11 C7 122.7(14)
C10 C11 Fe1 67.6(9)
C12 C11 Fe1 129.1(11)
C7 C11 Fe1 69.3(9)
O2 C12 C11 123.3(14)
O2 C12 C1 122.7(15)
C11 C12 C1 114.0(13)
C5' C1' C2' 107.9(15)
C5' C1' C13 124.3(14)
C2' C1' C13 127.8(15)
C5' C1' Ru1 71.3(9)
C2' C1' Ru1 70.5(9)
C13 C1' Ru1 123.5(12)
C3' C2' C1' 107.3(14)
C3' C2' C14 128.5(15)
C1' C2' C14 124.2(15)
C3' C2' Ru1 70.7(9)
C1' C2' Ru1 70.6(8)
C14 C2' Ru1 124.9(12)
C4' C3' C2' 109.7(15)
C4' C3' C15 125.0(16)
C2' C3' C15 124.6(15)
C4' C3' Ru1 73.9(9)
C2' C3' Ru1 71.4(9)
C15 C3' Ru1 129.1(12)
C3' C4' C5' 107.3(15)
C3' C4' C16 125.3(15)
C5' C4' C16 127.3(15)
C3' C4' Ru1 68.9(9)
C5' C4' Ru1 69.0(9)
C16 C4' Ru1 125.4(11)
C1' C5' C4' 107.6(13)
C1' C5' C17 128.3(16)
C4' C5' C17 123.6(16)
C1' C5' Ru1 70.8(9)
C4' C5' Ru1 72.6(8)
C17 C5' Ru1 128.2(11)
C1' C13 H13A 109.5
C1' C13 H13B 109.5
H13A C13 H13B 109.5
C1' C13 H13C 109.5
H13A C13 H13C 109.5
H13B C13 H13C 109.5
C2' C14 H14A 109.5
C2' C14 H14B 109.5
H14A C14 H14B 109.5
C2' C14 H14C 109.5
H14A C14 H14C 109.5
H14B C14 H14C 109.5
C3' C15 H15A 109.5
C3' C15 H15B 109.5
H15A C15 H15B 109.5
C3' C15 H15C 109.5
H15A C15 H15C 109.5
H15B C15 H15C 109.5
C4' C16 H16A 109.5
C4' C16 H16B 109.5
H16A C16 H16B 109.5
C4' C16 H16C 109.5
H16A C16 H16C 109.5
H16B C16 H16C 109.5
C5' C17 H17A 109.5
C5' C17 H17B 109.5
H17A C17 H17B 109.5
C5' C17 H17C 109.5
H17A C17 H17C 109.5
H17B C17 H17C 109.5
C11' C7' C8' 106.9(14)
C11' C7' Fe1 69.8(9)
C8' C7' Fe1 67.1(9)
C11' C7' H7' 126.5
C8' C7' H7' 126.5
Fe1 C7' H7' 128.1
C9' C8' C7' 108.1(15)
C9' C8' Fe1 67.1(9)
C7' C8' Fe1 71.3(9)
C9' C8' H8' 125.9
C7' C8' H8' 125.9
Fe1 C8' H8' 127.2
C8' C9' C10' 108.5(15)
C8' C9' Fe1 71.0(10)
C10' C9' Fe1 69.5(10)
C8' C9' H9' 125.8
C10' C9' H9' 125.8
Fe1 C9' H9' 125.3
C11' C10' C9' 106.2(15)
C11' C10' Fe1 72.5(10)
C9' C10' Fe1 66.8(9)
C11' C10' H10' 126.9
C9' C10' H10' 126.9
Fe1 C10' H10' 125.3
C10' C11' C7' 110.2(15)
C10' C11' Fe1 66.8(10)
C7' C11' Fe1 69.7(9)
C10' C11' H11' 124.9
C7' C11' H11' 124.9
Fe1 C11' H11' 130.3

loop_
_geom_bond_atom_site_label_1
_geom_bond_atom_site_label_2
_geom_bond_distance
Ru1 C5 2.077(16)
Ru1 C1 2.156(17)
Ru1 C3' 2.171(16)
Ru1 C2' 2.181(15)
Ru1 C1' 2.181(16)
Ru1 C4 2.187(15)
Ru1 C5' 2.188(15)
Ru1 C3 2.206(17)
Ru1 C2 2.206(15)
Ru1 C4' 2.236(15)
Fe1 C9' 1.932(17)
Fe1 C10' 1.967(17)
Fe1 C8' 1.983(16)
Fe1 C9 2.024(15)
Fe1 C7' 2.040(15)
Fe1 C11' 2.040(17)
Fe1 C8 2.054(16)
Fe1 C10 2.070(16)
Fe1 C7 2.122(15)
Fe1 C11 2.140(17)
O1 C6 1.252(19)
O2 C12 1.233(19)
C1 C2 1.43(2)
C1 C12 1.45(2)
C1 C5 1.46(2)
C2 C3 1.39(2)
C2 H2 0.9500
C3 C4 1.40(2)
C3 H3 0.9500
C4 C5 1.46(2)
C4 H4 0.9500
C5 C6 1.46(2)
C6 C7 1.47(2)
C7 C8 1.44(2)
C7 C11 1.46(2)
C8 C9 1.42(2)
C8 H8 0.9500
C9 C10 1.42(2)
C9 H9 0.9500
C10 C11 1.43(2)
C10 H10 0.9500
C11 C12 1.44(2)
C1' C5' 1.42(2)
C1' C2' 1.45(2)
C1' C13 1.48(3)
C2' C3' 1.41(2)
C2' C14 1.48(2)
C3' C4' 1.41(2)
C3' C15 1.56(2)
C4' C5' 1.46(2)
C4' C16 1.50(2)
C5' C17 1.48(2)
C13 H13A 0.9800
C13 H13B 0.9800
C13 H13C 0.9800
C14 H14A 0.9800
C14 H14B 0.9800
C14 H14C 0.9800
C15 H15A 0.9800
C15 H15B 0.9800
C15 H15C 0.9800
C16 H16A 0.9800
C16 H16B 0.9800
C16 H16C 0.9800
C17 H17A 0.9800
C17 H17B 0.9800
C17 H17C 0.9800
C7' C11' 1.41(2)
C7' C8' 1.43(2)
C7' H7' 0.9500
C8' C9' 1.40(2)
C8' H8' 0.9500
C9' C10' 1.45(3)
C9' H9' 0.9500
C10' C11' 1.40(2)
C10' H10' 0.9500
C11' H11' 0.9500

loop_
_geom_torsion_atom_site_label_1
_geom_torsion_atom_site_label_2
_geom_torsion_atom_site_label_3
_geom_torsion_atom_site_label_4
_geom_torsion
C5 Ru1 C1 C2 -115.9(14)
C3' Ru1 C1 C2 79.6(12)
C2' Ru1 C1 C2 122.0(9)
C1' Ru1 C1 C2 165.6(9)
C4 Ru1 C1 C2 -76.4(10)
C5' Ru1 C1 C2 -153.9(16)
C3 Ru1 C1 C2 -35.3(9)
C4' Ru1 C1 C2 42(2)
C5 Ru1 C1 C12 117.2(17)
C3' Ru1 C1 C12 -47.2(16)
C2' Ru1 C1 C12 -4.9(15)
C1' Ru1 C1 C12 38.7(16)
C4 Ru1 C1 C12 156.8(15)
C5' Ru1 C1 C12 79(2)
C3 Ru1 C1 C12 -162.1(15)
C2 Ru1 C1 C12 -126.8(17)
C4' Ru1 C1 C12 -85(2)
C3' Ru1 C1 C5 -164.5(9)
C2' Ru1 C1 C5 -122.1(10)
C1' Ru1 C1 C5 -78.5(12)
C4 Ru1 C1 C5 39.6(9)
C5' Ru1 C1 C5 -38(2)
C3 Ru1 C1 C5 80.7(10)
C2 Ru1 C1 C5 115.9(14)
C4' Ru1 C1 C5 157.5(17)
C12 C1 C2 C3 173.4(16)
C5 C1 C2 C3 1.3(18)
Ru1 C1 C2 C3 60.6(11)
C12 C1 C2 Ru1 112.8(18)
C5 C1 C2 Ru1 -59.2(11)
C5 Ru1 C2 C3 -80.1(10)
C1 Ru1 C2 C3 -120.0(14)
C3' Ru1 C2 C3 116.9(10)
C2' Ru1 C2 C3 158.2(9)
C1' Ru1 C2 C3 -163.7(19)
C4 Ru1 C2 C3 -35.5(10)
C5' Ru1 C2 C3 37(2)
C4' Ru1 C2 C3 75.9(11)
C5 Ru1 C2 C1 40.0(10)
C3' Ru1 C2 C1 -123.0(10)
C2' Ru1 C2 C1 -81.7(11)
C1' Ru1 C2 C1 -44(2)
C4 Ru1 C2 C1 84.6(10)
C5' Ru1 C2 C1 157.5(15)
C3 Ru1 C2 C1 120.0(14)
C4' Ru1 C2 C1 -164.1(9)
C1 C2 C3 C4 1.1(19)
Ru1 C2 C3 C4 60.1(12)
C1 C2 C3 Ru1 -58.9(11)
C5 Ru1 C3 C2 81.8(10)
C1 Ru1 C3 C2 36.7(10)
C3' Ru1 C3 C2 -83.7(12)
C2' Ru1 C3 C2 -55(2)
C1' Ru1 C3 C2 167.5(15)
C4 Ru1 C3 C2 121.0(14)
C5' Ru1 C3 C2 -163.8(10)
C4' Ru1 C3 C2 -123.0(10)
C5 Ru1 C3 C4 -39.2(9)
C1 Ru1 C3 C4 -84.3(10)
C3' Ru1 C3 C4 155.3(9)
C2' Ru1 C3 C4 -176.1(15)
C1' Ru1 C3 C4 47(2)
C5' Ru1 C3 C4 75.2(11)
C2 Ru1 C3 C4 -121.0(14)
C4' Ru1 C3 C4 116.1(10)
C2 C3 C4 C5 -3.1(19)
Ru1 C3 C4 C5 57.5(11)
C2 C3 C4 Ru1 -60.6(12)
C5 Ru1 C4 C3 117.4(13)
C1 Ru1 C4 C3 77.5(10)
C3' Ru1 C4 C3 -54.0(17)
C2' Ru1 C4 C3 175.3(18)
C1' Ru1 C4 C3 -160.8(9)
C5' Ru1 C4 C3 -122.4(10)
C2 Ru1 C4 C3 35.1(9)
C4' Ru1 C4 C3 -82.2(11)
C1 Ru1 C4 C5 -39.9(9)
C3' Ru1 C4 C5 -171.4(13)
C2' Ru1 C4 C5 58(2)
C1' Ru1 C4 C5 81.8(11)
C5' Ru1 C4 C5 120.1(9)
C3 Ru1 C4 C5 -117.4(13)
C2 Ru1 C4 C5 -82.3(10)
C4' Ru1 C4 C5 160.4(9)
C3 C4 C5 C1 3.9(18)
Ru1 C4 C5 C1 65.4(11)
C3 C4 C5 C6 -174.5(15)
Ru1 C4 C5 C6 -112.9(17)
C3 C4 C5 Ru1 -61.6(11)
C2 C1 C5 C4 -3.2(18)
C12 C1 C5 C4 -175.9(15)
Ru1 C1 C5 C4 -66.3(11)
C2 C1 C5 C6 175.3(14)
C12 C1 C5 C6 3(3)
Ru1 C1 C5 C6 112.2(15)
C2 C1 C5 Ru1 63.1(11)
C12 C1 C5 Ru1 -109.5(16)
C1 Ru1 C5 C4 115.1(13)
C3' Ru1 C5 C4 166(2)
C2' Ru1 C5 C4 -161.6(8)
C1' Ru1 C5 C4 -120.4(9)
C5' Ru1 C5 C4 -79.1(11)
C3 Ru1 C5 C4 36.4(9)
C2 Ru1 C5 C4 77.2(10)
C4' Ru1 C5 C4 -46(2)
C3' Ru1 C5 C1 51(3)
C2' Ru1 C5 C1 83.3(11)
C1' Ru1 C5 C1 124.6(10)
C4 Ru1 C5 C1 -115.1(13)
C5' Ru1 C5 C1 165.9(9)
C3 Ru1 C5 C1 -78.6(10)
C2 Ru1 C5 C1 -37.9(9)
C4' Ru1 C5 C1 -161.1(14)
C1 Ru1 C5 C6 -117.7(16)
C3' Ru1 C5 C6 -66(3)
C2' Ru1 C5 C6 -34.4(14)
C1' Ru1 C5 C6 6.9(14)
C4 Ru1 C5 C6 127.3(16)
C5' Ru1 C5 C6 48.2(14)
C3 Ru1 C5 C6 163.7(14)
C2 Ru1 C5 C6 -155.6(14)
C4' Ru1 C5 C6 81(2)
C4 C5 C6 O1 -9(3)
C1 C5 C6 O1 172.8(15)
Ru1 C5 C6 O1 -101.1(16)
C4 C5 C6 C7 169.1(16)
C1 C5 C6 C7 -9(2)
Ru1 C5 C6 C7 77.1(15)
O1 C6 C7 C8 6(3)
C5 C6 C7 C8 -172.1(15)
O1 C6 C7 C11 -173.7(15)
C5 C6 C7 C11 8(2)
O1 C6 C7 Fe1 -83.3(18)
C5 C6 C7 Fe1 98.5(15)
C9' Fe1 C7 C8 -49(2)
C10' Fe1 C7 C8 158.2(16)
C8' Fe1 C7 C8 -82.7(12)
C9 Fe1 C7 C8 39.3(10)
C7' Fe1 C7 C8 -124.9(10)
C11' Fe1 C7 C8 -166.2(10)
C10 Fe1 C7 C8 83.4(11)
C11 Fe1 C7 C8 121.0(14)
C9' Fe1 C7 C11 -169.9(19)
C10' Fe1 C7 C11 37(2)
C8' Fe1 C7 C11 156.3(10)
C9 Fe1 C7 C11 -81.7(10)
C7' Fe1 C7 C11 114.1(10)
C11' Fe1 C7 C11 72.8(11)
C8 Fe1 C7 C11 -121.0(14)
C10 Fe1 C7 C11 -37.6(9)
C9' Fe1 C7 C6 73(3)
C10' Fe1 C7 C6 -80(2)
C8' Fe1 C7 C6 39.0(16)
C9 Fe1 C7 C6 160.9(15)
C7' Fe1 C7 C6 -3.2(15)
C11' Fe1 C7 C6 -44.6(15)
C8 Fe1 C7 C6 121.7(17)
C10 Fe1 C7 C6 -154.9(15)
C11 Fe1 C7 C6 -117.3(17)
C11 C7 C8 C9 -1.7(18)
C6 C7 C8 C9 178.5(15)
Fe1 C7 C8 C9 -60.3(11)
C11 C7 C8 Fe1 58.6(11)
C6 C7 C8 Fe1 -121.2(16)
C9' Fe1 C8 C9 -81.6(13)
C10' Fe1 C8 C9 -35(3)
C8' Fe1 C8 C9 -126.2(11)
C7' Fe1 C8 C9 -170.5(10)
C11' Fe1 C8 C9 150.3(18)
C10 Fe1 C8 C9 37.4(10)
C7 Fe1 C8 C9 116.5(14)
C11 Fe1 C8 C9 80.1(11)
C9' Fe1 C8 C7 161.9(9)
C10' Fe1 C8 C7 -151(2)
C8' Fe1 C8 C7 117.3(10)
C9 Fe1 C8 C7 -116.5(14)
C7' Fe1 C8 C7 73.0(12)
C11' Fe1 C8 C7 34(2)
C10 Fe1 C8 C7 -79.1(10)
C11 Fe1 C8 C7 -36.4(9)
C7 C8 C9 C10 1.5(19)
Fe1 C8 C9 C10 -61.2(12)
C7 C8 C9 Fe1 62.8(11)
C9' Fe1 C9 C10 -120.8(10)
C10' Fe1 C9 C10 -73.3(12)
C8' Fe1 C9 C10 -165.1(9)
C7' Fe1 C9 C10 148(2)
C11' Fe1 C9 C10 -34(2)
C8 Fe1 C9 C10 119.5(14)
C7 Fe1 C9 C10 80.5(10)
C11 Fe1 C9 C10 36.9(9)
C9' Fe1 C9 C8 119.7(11)
C10' Fe1 C9 C8 167.2(10)
C8' Fe1 C9 C8 75.3(12)
C7' Fe1 C9 C8 29(3)
C11' Fe1 C9 C8 -153.2(17)
C10 Fe1 C9 C8 -119.5(14)
C7 Fe1 C9 C8 -39.0(10)
C11 Fe1 C9 C8 -82.6(11)
C8 C9 C10 C11 -0.8(19)
Fe1 C9 C10 C11 -61.6(12)
C8 C9 C10 Fe1 60.8(12)
C9' Fe1 C10 C9 80.6(12)
C10' Fe1 C10 C9 123.6(11)
C8' Fe1 C10 C9 49(3)
C7' Fe1 C10 C9 -161.1(13)
C11' Fe1 C10 C9 165.2(10)
C8 Fe1 C10 C9 -37.6(10)
C7 Fe1 C10 C9 -81.5(10)
C11 Fe1 C10 C9 -119.5(14)
C9' Fe1 C10 C11 -159.9(10)
C10' Fe1 C10 C11 -116.8(10)
C8' Fe1 C10 C11 169(2)
C9 Fe1 C10 C11 119.5(14)
C7' Fe1 C10 C11 -41.5(19)
C11' Fe1 C10 C11 -75.3(11)
C8 Fe1 C10 C11 81.9(10)
C7 Fe1 C10 C11 38.0(9)
C9 C10 C11 C12 -178.4(16)
Fe1 C10 C11 C12 123.0(17)
C9 C10 C11 C7 -0.3(18)
Fe1 C10 C11 C7 -58.9(11)
C9 C10 C11 Fe1 58.6(11)
C8 C7 C11 C10 1.2(17)
C6 C7 C11 C10 -179.0(14)
Fe1 C7 C11 C10 57.8(11)
C8 C7 C11 C12 179.6(14)
C6 C7 C11 C12 -1(2)
Fe1 C7 C11 C12 -123.9(15)
C8 C7 C11 Fe1 -56.5(11)
C6 C7 C11 Fe1 123.3(15)
C9' Fe1 C11 C10 52(2)
C10' Fe1 C11 C10 78.6(11)
C8' Fe1 C11 C10 -172.8(15)
C9 Fe1 C11 C10 -37.7(10)
C7' Fe1 C11 C10 159.7(10)
C11' Fe1 C11 C10 119.2(10)
C8 Fe1 C11 C10 -81.7(11)
C7 Fe1 C11 C10 -118.4(14)
C9' Fe1 C11 C12 -74(3)
C10' Fe1 C11 C12 -47.0(16)
C8' Fe1 C11 C12 62(2)
C9 Fe1 C11 C12 -163.3(15)
C7' Fe1 C11 C12 34.1(15)
C11' Fe1 C11 C12 -6.5(15)
C8 Fe1 C11 C12 152.7(16)
C10 Fe1 C11 C12 -125.6(18)
C7 Fe1 C11 C12 115.9(17)
C9' Fe1 C11 C7 170.4(19)
C10' Fe1 C11 C7 -163.0(10)
C8' Fe1 C11 C7 -54.3(19)
C9 Fe1 C11 C7 80.7(10)
C7' Fe1 C11 C7 -81.9(10)
C11' Fe1 C11 C7 -122.4(10)
C8 Fe1 C11 C7 36.7(9)
C10 Fe1 C11 C7 118.4(14)
C10 C11 C12 O2 -7(3)
C7 C11 C12 O2 175.0(15)
Fe1 C11 C12 O2 86.1(19)
C10 C11 C12 C1 171.7(16)
C7 C11 C12 C1 -6(2)
Fe1 C11 C12 C1 -95.0(16)
C2 C1 C12 O2 13(3)
C5 C1 C12 O2 -175.9(16)
Ru1 C1 C12 O2 104.2(16)
C2 C1 C12 C11 -165.6(16)
C5 C1 C12 C11 5(2)
Ru1 C1 C12 C11 -74.7(16)
C5 Ru1 C1' C5' 116.3(10)
C1 Ru1 C1' C5' 159.6(9)
C3' Ru1 C1' C5' -80.2(10)
C2' Ru1 C1' C5' -117.6(13)
C4 Ru1 C1' C5' 73.0(11)
C3 Ru1 C1' C5' 40(2)
C2 Ru1 C1' C5' -167.2(19)
C4' Ru1 C1' C5' -38.5(9)
C5 Ru1 C1' C2' -126.0(9)
C1 Ru1 C1' C2' -82.8(11)
C3' Ru1 C1' C2' 37.4(9)
C4 Ru1 C1' C2' -169.4(9)
C5' Ru1 C1' C2' 117.6(13)
C3 Ru1 C1' C2' 157.8(15)
C2 Ru1 C1' C2' -50(2)
C4' Ru1 C1' C2' 79.1(10)
C5 Ru1 C1' C13 -3.0(16)
C1 Ru1 C1' C13 40.3(16)
C3' Ru1 C1' C13 160.5(16)
C2' Ru1 C1' C13 123.1(18)
C4 Ru1 C1' C13 -46.3(16)
C5' Ru1 C1' C13 -119.3(17)
C3 Ru1 C1' C13 -79(2)
C2 Ru1 C1' C13 74(3)
C4' Ru1 C1' C13 -157.8(16)
C5' C1' C2' C3' 0.4(16)
C13 C1' C2' C3' -179.4(16)
Ru1 C1' C2' C3' -61.5(11)
C5' C1' C2' C14 -178.6(15)
C13 C1' C2' C14 2(3)
Ru1 C1' C2' C14 119.6(16)
C5' C1' C2' Ru1 61.9(10)
C13 C1' C2' Ru1 -117.9(17)
C5 Ru1 C2' C3' -166.7(9)
C1 Ru1 C2' C3' -121.4(10)
C1' Ru1 C2' C3' 117.2(13)
C4 Ru1 C2' C3' 148.5(19)
C5' Ru1 C2' C3' 80.0(11)
C3 Ru1 C2' C3' -40(2)
C2 Ru1 C2' C3' -78.8(12)
C4' Ru1 C2' C3' 36.9(9)
C5 Ru1 C2' C1' 76.1(11)
C1 Ru1 C2' C1' 121.4(10)
C3' Ru1 C2' C1' -117.2(13)
C4 Ru1 C2' C1' 31(2)
C5' Ru1 C2' C1' -37.2(9)
C3 Ru1 C2' C1' -156.8(16)
C2 Ru1 C2' C1' 164.0(9)
C4' Ru1 C2' C1' -80.3(10)
C5 Ru1 C2' C14 -42.6(16)
C1 Ru1 C2' C14 2.6(16)
C3' Ru1 C2' C14 124.1(18)
C1' Ru1 C2' C14 -118.7(17)
C4 Ru1 C2' C14 -87(2)
C5' Ru1 C2' C14 -156.0(16)
C3 Ru1 C2' C14 84(2)
C2 Ru1 C2' C14 45.2(17)
C4' Ru1 C2' C14 161.0(16)
C1' C2' C3' C4' -3.0(17)
C14 C2' C3' C4' 175.9(16)
Ru1 C2' C3' C4' -64.4(11)
C1' C2' C3' C15 -173.4(15)
C14 C2' C3' C15 5(3)
Ru1 C2' C3' C15 125.2(16)
C1' C2' C3' Ru1 61.4(10)
C14 C2' C3' Ru1 -119.7(17)
C5 Ru1 C3' C4' 159(2)
C1 Ru1 C3' C4' -160.1(10)
C2' Ru1 C3' C4' 117.9(14)
C1' Ru1 C3' C4' 79.5(10)
C4 Ru1 C3' C4' -41.4(18)
C5' Ru1 C3' C4' 37.1(10)
C3 Ru1 C3' C4' -77.9(11)
C2 Ru1 C3' C4' -118.4(10)
C5 Ru1 C3' C2' 42(3)
C1 Ru1 C3' C2' 82.0(12)
C1' Ru1 C3' C2' -38.4(9)
C4 Ru1 C3' C2' -159.3(12)
C5' Ru1 C3' C2' -80.8(10)
C3 Ru1 C3' C2' 164.2(9)
C2 Ru1 C3' C2' 123.7(10)
C4' Ru1 C3' C2' -117.9(14)
C5 Ru1 C3' C15 -78(3)
C1 Ru1 C3' C15 -37.9(19)
C2' Ru1 C3' C15 -120(2)
C1' Ru1 C3' C15 -158.3(18)
C4 Ru1 C3' C15 81(2)
C5' Ru1 C3' C15 159.3(17)
C3 Ru1 C3' C15 44.3(18)
C2 Ru1 C3' C15 3.8(17)
C4' Ru1 C3' C15 122(2)
C2' C3' C4' C5' 4.4(18)
C15 C3' C4' C5' 174.8(15)
Ru1 C3' C4' C5' -58.5(11)
C2' C3' C4' C16 -177.9(15)
C15 C3' C4' C16 -8(3)
Ru1 C3' C4' C16 119.2(16)
C2' C3' C4' Ru1 62.9(11)
C15 C3' C4' Ru1 -126.8(16)
C5 Ru1 C4' C3' -166.3(15)
C1 Ru1 C4' C3' 52(2)
C2' Ru1 C4' C3' -37.6(10)
C1' Ru1 C4' C3' -81.4(10)
C4 Ru1 C4' C3' 160.7(9)
C5' Ru1 C4' C3' -119.4(14)
C3 Ru1 C4' C3' 121.1(10)
C2 Ru1 C4' C3' 82.9(11)
C5 Ru1 C4' C5' -47(2)
C1 Ru1 C4' C5' 171.8(17)
C3' Ru1 C4' C5' 119.4(14)
C2' Ru1 C4' C5' 81.8(10)
C1' Ru1 C4' C5' 38.0(9)
C4 Ru1 C4' C5' -79.9(10)
C3 Ru1 C4' C5' -119.5(10)
C2 Ru1 C4' C5' -157.7(9)
C5 Ru1 C4' C16 75(2)
C1 Ru1 C4' C16 -67(3)
C3' Ru1 C4' C16 -119.0(18)
C2' Ru1 C4' C16 -156.6(16)
C1' Ru1 C4' C16 159.6(16)
C4 Ru1 C4' C16 41.7(16)
C5' Ru1 C4' C16 121.6(18)
C3 Ru1 C4' C16 2.1(16)
C2 Ru1 C4' C16 -36.1(17)
C2' C1' C5' C4' 2.3(17)
C13 C1' C5' C4' -178.0(14)
Ru1 C1' C5' C4' 63.7(10)
C2' C1' C5' C17 174.6(16)
C13 C1' C5' C17 -6(3)
Ru1 C1' C5' C17 -124.0(17)
C2' C1' C5' Ru1 -61.4(10)
C13 C1' C5' Ru1 118.3(16)
C3' C4' C5' C1' -4.1(18)
C16 C4' C5' C1' 178.3(15)
Ru1 C4' C5' C1' -62.5(11)
C3' C4' C5' C17 -176.8(14)
C16 C4' C5' C17 6(3)
Ru1 C4' C5' C17 124.8(15)
C3' C4' C5' Ru1 58.4(11)
C16 C4' C5' Ru1 -119.2(16)
C5 Ru1 C5' C1' -83.8(11)
C1 Ru1 C5' C1' -55(2)
C3' Ru1 C5' C1' 80.5(10)
C2' Ru1 C5' C1' 38.2(9)
C4 Ru1 C5' C1' -125.5(9)
C3 Ru1 C5' C1' -163.4(9)
C2 Ru1 C5' C1' 170.5(14)
C4' Ru1 C5' C1' 116.5(13)
C5 Ru1 C5' C4' 159.8(9)
C1 Ru1 C5' C4' -171.8(17)
C3' Ru1 C5' C4' -35.9(9)
C2' Ru1 C5' C4' -78.3(10)
C1' Ru1 C5' C4' -116.5(13)
C4 Ru1 C5' C4' 118.1(9)
C3 Ru1 C5' C4' 80.1(11)
C2 Ru1 C5' C4' 54.1(19)
C5 Ru1 C5' C17 40.4(19)
C1 Ru1 C5' C17 69(3)
C3' Ru1 C5' C17 -155.3(19)
C2' Ru1 C5' C17 162.3(19)
C1' Ru1 C5' C17 124(2)
C4 Ru1 C5' C17 -1.3(18)
C3 Ru1 C5' C17 -39.3(19)
C2 Ru1 C5' C17 -65(2)
C4' Ru1 C5' C17 -119(2)
C9' Fe1 C7' C11' 81.6(11)
C10' Fe1 C7' C11' 35.1(10)
C8' Fe1 C7' C11' 119.5(14)
C9 Fe1 C7' C11' 179(2)
C8 Fe1 C7' C11' -158.9(10)
C10 Fe1 C7' C11' -48.9(18)
C7 Fe1 C7' C11' -118.8(10)
C11 Fe1 C7' C11' -77.3(11)
C9' Fe1 C7' C8' -37.9(10)
C10' Fe1 C7' C8' -84.5(10)
C9 Fe1 C7' C8' 59(3)
C11' Fe1 C7' C8' -119.5(14)
C8 Fe1 C7' C8' 81.5(11)
C10 Fe1 C7' C8' -168.4(13)
C7 Fe1 C7' C8' 121.7(9)
C11 Fe1 C7' C8' 163.2(9)
C11' C7' C8' C9' -1.4(18)
Fe1 C7' C8' C9' 57.2(11)
C11' C7' C8' Fe1 -58.6(11)
C10' Fe1 C8' C9' -39.5(11)
C9 Fe1 C8' C9' 78.3(13)
C7' Fe1 C8' C9' -119.9(14)
C11' Fe1 C8' C9' -82.7(11)
C8 Fe1 C8' C9' 120.4(11)
C10 Fe1 C8' C9' 40(3)
C7 Fe1 C8' C9' 163.6(10)
C11 Fe1 C8' C9' -158.0(15)
C9' Fe1 C8' C7' 119.9(14)
C10' Fe1 C8' C7' 80.4(10)
C9 Fe1 C8' C7' -161.8(9)
C11' Fe1 C8' C7' 37.2(9)
C8 Fe1 C8' C7' -119.7(9)
C10 Fe1 C8' C7' 159(2)
C7 Fe1 C8' C7' -76.5(11)
C11 Fe1 C8' C7' -38.1(19)
C7' C8' C9' C10' -0.2(19)
Fe1 C8' C9' C10' 59.6(12)
C7' C8' C9' Fe1 -59.8(11)
C10' Fe1 C9' C8' 119.1(15)
C9 Fe1 C9' C8' -124.7(11)
C7' Fe1 C9' C8' 37.7(10)
C11' Fe1 C9' C8' 80.9(11)
C8 Fe1 C9' C8' -81.1(12)
C10 Fe1 C9' C8' -168.0(10)
C7 Fe1 C9' C8' -45(3)
C11 Fe1 C9' C8' 154.0(18)
C8' Fe1 C9' C10' -119.1(15)
C9 Fe1 C9' C10' 116.1(11)
C7' Fe1 C9' C10' -81.4(11)
C11' Fe1 C9' C10' -38.3(10)
C8 Fe1 C9' C10' 159.8(10)
C10 Fe1 C9' C10' 72.9(13)
C7 Fe1 C9' C10' -163.7(18)
C11 Fe1 C9' C10' 35(2)
C8' C9' C10' C11' 2(2)
Fe1 C9' C10' C11' 62.3(12)
C8' C9' C10' Fe1 -60.6(12)
C9' Fe1 C10' C11' -116.9(15)
C8' Fe1 C10' C11' -79.0(11)
C9 Fe1 C10' C11' 156.6(10)
C7' Fe1 C10' C11' -34.9(10)
C8 Fe1 C10' C11' -177(2)
C10 Fe1 C10' C11' 116.6(10)
C7 Fe1 C10' C11' 50(2)
C11 Fe1 C10' C11' 76.4(12)
C8' Fe1 C10' C9' 37.9(10)
C9 Fe1 C10' C9' -86.4(12)
C7' Fe1 C10' C9' 82.0(11)
C11' Fe1 C10' C9' 116.9(15)
C8 Fe1 C10' C9' -60(3)
C10 Fe1 C10' C9' -126.4(10)
C7 Fe1 C10' C9' 167.1(14)
C11 Fe1 C10' C9' -166.7(10)
C9' C10' C11' C7' -3(2)
Fe1 C10' C11' C7' 56.0(12)
C9' C10' C11' Fe1 -58.6(11)
C8' C7' C11' C10' 2.6(19)
Fe1 C7' C11' C10' -54.3(12)
C8' C7' C11' Fe1 56.9(10)
C9' Fe1 C11' C10' 41.0(11)
C8' Fe1 C11' C10' 85.8(11)
C9 Fe1 C11' C10' -55(2)
C7' Fe1 C11' C10' 124.0(15)
C8 Fe1 C11' C10' 177.6(18)
C10 Fe1 C11' C10' -79.4(12)
C7 Fe1 C11' C10' -157.7(10)
C11 Fe1 C11' C10' -118.6(11)
C9' Fe1 C11' C7' -83.0(11)
C10' Fe1 C11' C7' -124.0(15)
C8' Fe1 C11' C7' -38.2(10)
C9 Fe1 C11' C7' -179.2(16)
C8 Fe1 C11' C7' 54(2)
C10 Fe1 C11' C7' 156.6(10)
C7 Fe1 C11' C7' 78.3(11)
C11 Fe1 C11' C7' 117.4(10)
